data_7708811
loop_
_publ_author_name
'Xu, Sunlin'
'Yang, Dawei'
'Zhao, Jinfeng'
'Wang, Baomin'
'Qu, Jingping'

_publ_section_title
;
 Formation of thiolate-bridged diiron complexes featuring anionic
 isocyanide originated from the activation of counterions in the outer
 sphere
;
_journal_name_full 'Dalton Transactions'
_journal_paper_doi 10.1039/D1DT03482K
_journal_year 2021
_chemical_formula_moiety 'C26 H40 F10 Fe2 N2 P2 S2'
_chemical_formula_sum 'C26 H40 F10 Fe2 N2 P2 S2'
_chemical_formula_weight 808.36
_space_group_crystal_system monoclinic
_space_group_IT_number 15
_space_group_name_Hall '-C 2yc'
_space_group_name_H-M_alt 'C 1 2/c 1'
_atom_sites_solution_hydrogens geom
_atom_sites_solution_primary dual
_audit_creation_date 2021-09-22
_audit_creation_method
;
Olex2 1.5-alpha
(compiled 2021.06.11 svn.re2ff6fc5 for OlexSys, GUI svn.r6348)
;
_audit_update_record
;
2021-09-22 deposited with the CCDC.	2021-11-11 downloaded from the CCDC.
;
_cell_angle_alpha 90
_cell_angle_beta 105.836(6)
_cell_angle_gamma 90
_cell_formula_units_Z 4
_cell_length_a 10.479(3)
_cell_length_b 19.104(5)
_cell_length_c 17.747(5)
_cell_measurement_reflns_used 4787
_cell_measurement_temperature 298.0
_cell_measurement_theta_max 29.998
_cell_measurement_theta_min 2.284
_cell_volume 3417.9(16)
_computing_cell_refinement 'SAINT v8.34A (Bruker, 2013)'
_computing_data_reduction 'SAINT v8.34A (Bruker, 2013)'
_computing_molecular_graphics 'Olex2 1.5-alpha (Dolomanov et al., 2009)'
_computing_publication_material 'Olex2 1.5-alpha (Dolomanov et al., 2009)'
_computing_structure_refinement 'SHELXL 2018/3 (Sheldrick, 2015)'
_computing_structure_solution 'SHELXT 2018/2 (Sheldrick, 2018)'
_diffrn_ambient_temperature 298.0
_diffrn_measured_fraction_theta_full 0.953
_diffrn_measured_fraction_theta_max 0.956
_diffrn_measurement_device_type 'CCD area detector'
_diffrn_measurement_method 'phi and omega scans'
_diffrn_radiation_monochromator graphite
_diffrn_radiation_type MoK\a
_diffrn_radiation_wavelength 0.71073
_diffrn_reflns_av_R_equivalents 0.0245
_diffrn_reflns_av_unetI/netI 0.0326
_diffrn_reflns_Laue_measured_fraction_full 0.953
_diffrn_reflns_Laue_measured_fraction_max 0.956
_diffrn_reflns_limit_h_max 12
_diffrn_reflns_limit_h_min -12
_diffrn_reflns_limit_k_max 23
_diffrn_reflns_limit_k_min -23
_diffrn_reflns_limit_l_max 19
_diffrn_reflns_limit_l_min -21
_diffrn_reflns_number 8048
_diffrn_reflns_point_group_measured_fraction_full 0.953
_diffrn_reflns_point_group_measured_fraction_max 0.956
_diffrn_reflns_theta_full 25.242
_diffrn_reflns_theta_max 25.680
_diffrn_reflns_theta_min 2.284
_diffrn_source_current 50.0
_diffrn_source_power 2.5
_diffrn_source_voltage 50.0
_exptl_absorpt_coefficient_mu 1.140
_exptl_absorpt_correction_T_max 0.7460
_exptl_absorpt_correction_T_min 0.6505
_exptl_absorpt_correction_type none
_exptl_absorpt_process_details
;
SADABS-2014/3 (Bruker,2014/3) was used for absorption correction.
wR2(int) was 0.0985 before and 0.0442 after correction.
The Ratio of minimum to maximum transmission is 0.8720.
The \l/2 correction factor is 0.00150.
;
_exptl_crystal_colour 'metallic dark black'
_exptl_crystal_colour_lustre metallic
_exptl_crystal_colour_modifier dark
_exptl_crystal_colour_primary black
_exptl_crystal_density_diffrn 1.571
_exptl_crystal_description block
_exptl_crystal_F_000 1656
_exptl_crystal_size_max 0.2
_exptl_crystal_size_mid 0.2
_exptl_crystal_size_min 0.1
_refine_diff_density_max 0.487
_refine_diff_density_min -0.563
_refine_diff_density_rms 0.067
_refine_ls_extinction_method none
_refine_ls_goodness_of_fit_ref 1.040
_refine_ls_hydrogen_treatment constr
_refine_ls_matrix_type full
_refine_ls_number_parameters 224
_refine_ls_number_reflns 3108
_refine_ls_number_restraints 66
_refine_ls_restrained_S_all 1.032
_refine_ls_R_factor_all 0.0586
_refine_ls_R_factor_gt 0.0445
_refine_ls_shift/su_max 0.001
_refine_ls_shift/su_mean 0.000
_refine_ls_structure_factor_coef Fsqd
_refine_ls_weighting_details 'w=1/[\s^2^(Fo^2^)+(0.0546P)^2^+8.1149P] where P=(Fo^2^+2Fc^2^)/3'
_refine_ls_weighting_scheme calc
_refine_ls_wR_factor_gt 0.1092
_refine_ls_wR_factor_ref 0.1195
_reflns_Friedel_coverage 0.000
_reflns_number_gt 2502
_reflns_number_total 3108
_reflns_threshold_expression 'I > 2\s(I)'
_cod_data_source_file d1dt03482k2.cif
_cod_data_source_block 1
_cod_original_cell_volume 3417.9(17)
_cod_database_code 7708811
_shelx_shelxl_version_number 2018/3
_shelx_space_group_comment
;
The symmetry employed for this shelxl refinement is uniquely defined
by the following loop, which should always be used as a source of
symmetry information in preference to the above space-group names.
They are only intended as comments.
;
_shelx_estimated_absorpt_t_max 0.895
_shelx_estimated_absorpt_t_min 0.804
_olex2_refinement_description
;
1. Fixed Uiso
 At 1.2 times of:
  All C(H,H) groups
 At 1.5 times of:
  All C(H,H,H) groups
2. Restrained distances
 Fe1-C26 \\sim Fe1-N1
 with sigma of 0.02
 P1-N2 \\sim P1-C25
 with sigma of 0.02
 P1-C26 \\sim P1-N1
 with sigma of 0.04
 C26-N2 \\sim N1-C25
 with sigma of 0.02
 Fe1-N2 \\sim Fe1-C25
 with sigma of 0.04
3. Rigid bond restraints
 N2, P1
 with sigma for 1-2 distances of 0.001 and sigma for 1-3 distances of 0.001
4. Uiso/Uaniso restraints and constraints
C25 \\sim N2 \\sim N1 \\sim C26: within 2A with sigma of 0.01 and sigma for
terminal atoms of 0.02 within 2A
Uanis(N1) \\sim Ueq, Uanis(C26) \\sim Ueq, Uanis(N2) \\sim Ueq, Uanis(C25)
\\sim Ueq: with sigma of 0.01 and sigma for terminal atoms of 0.02
5. Others
 Sof(N1)=Sof(C25)=1-FVAR(1)
 Sof(C26)=Sof(N2)=FVAR(1)
6.a Secondary CH2 refined with riding coordinates:
 C21(H21A,H21B)
6.b Idealised Me refined as rotating group:
 C6(H6A,H6B,H6C), C22(H22A,H22B,H22C), C7(H7A,H7B,H7C), C9(H9A,H9B,H9C),
 C10(H10A,H10B,H10C), C8(H8A,H8B,H8C)
;
_smtbx_masks_void_probe_radius 1.2
_smtbx_masks_void_truncation_radius 1.2
_olex2_submission_special_instructions 'No special instructions were received'

loop_
_space_group_symop_operation_xyz
'x, y, z'
'-x, y, -z+1/2'
'x+1/2, y+1/2, z'
'-x+1/2, y+1/2, -z+1/2'
'-x, -y, -z'
'x, -y, z-1/2'
'-x+1/2, -y+1/2, -z'
'x+1/2, -y+1/2, z-1/2'

loop_
_atom_site_label
_atom_site_type_symbol
_atom_site_fract_x
_atom_site_fract_y
_atom_site_fract_z
_atom_site_U_iso_or_equiv
_atom_site_adp_type
_atom_site_occupancy
_atom_site_site_symmetry_order
_atom_site_calc_flag
_atom_site_refinement_flags_posn
_atom_site_refinement_flags_adp
_atom_site_refinement_flags_occupancy
_atom_site_disorder_assembly
_atom_site_disorder_group
Fe1 Fe 0.46232(4) 0.37363(2) 0.31867(3) 0.03439(17) Uani 1 1 d D . . . .
S1 S 0.33424(8) 0.36785(4) 0.19632(5) 0.0398(2) Uani 1 1 d . . . . .
P1 P 0.45985(14) 0.12828(6) 0.38970(9) 0.0718(4) Uani 1 1 d D U . . .
C26 C 0.467(4) 0.2746(7) 0.332(2) 0.039(3) Uani 0.52(3) 1 d D U P A 1
F5 F 0.6038(3) 0.11966(16) 0.3804(3) 0.1104(12) Uani 1 1 d . . . . .
N2 N 0.4670(17) 0.2174(5) 0.3492(11) 0.041(2) Uani 0.52(3) 1 d D U P A 1
F3 F 0.4031(4) 0.10194(18) 0.3048(2) 0.1196(12) Uani 1 1 d . . . . .
F2 F 0.3119(4) 0.14153(19) 0.3944(3) 0.1403(17) Uani 1 1 d . . . . .
C2 C 0.5297(4) 0.4566(2) 0.4025(2) 0.0548(10) Uani 1 1 d . . . . .
F1 F 0.5155(5) 0.1597(2) 0.4745(2) 0.1499(18) Uani 1 1 d . . . . .
C1 C 0.4102(4) 0.4790(2) 0.3480(2) 0.0543(9) Uani 1 1 d . . . . .
F4 F 0.4606(4) 0.05147(17) 0.4228(3) 0.1431(16) Uani 1 1 d . . . . .
C21 C 0.2553(4) 0.2822(2) 0.1679(2) 0.0560(10) Uani 1 1 d . . . . .
H21A H 0.241100 0.275206 0.112111 0.067 Uiso 1 1 calc R U . . .
H21B H 0.313677 0.245334 0.195170 0.067 Uiso 1 1 calc R U . . .
C3 C 0.4994(4) 0.3937(2) 0.4380(2) 0.0577(10) Uani 1 1 d . . . . .
C5 C 0.3093(4) 0.4328(2) 0.3523(3) 0.0587(11) Uani 1 1 d . . . . .
C4 C 0.3606(4) 0.3810(2) 0.4066(3) 0.0595(11) Uani 1 1 d . . . . .
C6 C 0.3875(6) 0.5469(2) 0.3042(3) 0.0892(16) Uani 1 1 d . . . . .
H6A H 0.469475 0.572259 0.314285 0.134 Uiso 1 1 calc R U . . .
H6B H 0.323534 0.574144 0.321202 0.134 Uiso 1 1 calc R U . . .
H6C H 0.354837 0.537752 0.249096 0.134 Uiso 1 1 calc R U . . .
C22 C 0.1249(5) 0.2777(3) 0.1876(4) 0.100(2) Uani 1 1 d . . . . .
H22A H 0.069726 0.316354 0.164016 0.150 Uiso 1 1 calc R U . . .
H22B H 0.139965 0.279436 0.243390 0.150 Uiso 1 1 calc R U . . .
H22C H 0.081588 0.234552 0.167886 0.150 Uiso 1 1 calc R U . . .
C7 C 0.6594(5) 0.4941(3) 0.4254(3) 0.0870(16) Uani 1 1 d . . . . .
H7A H 0.730316 0.460701 0.433565 0.131 Uiso 1 1 calc R U . . .
H7B H 0.666752 0.519778 0.472872 0.131 Uiso 1 1 calc R U . . .
H7C H 0.664580 0.525888 0.384442 0.131 Uiso 1 1 calc R U . . .
C9 C 0.2818(6) 0.3256(3) 0.4338(4) 0.0971(19) Uani 1 1 d . . . . .
H9A H 0.219783 0.304925 0.389348 0.146 Uiso 1 1 calc R U . . .
H9B H 0.234518 0.346278 0.467560 0.146 Uiso 1 1 calc R U . . .
H9C H 0.340750 0.290166 0.462025 0.146 Uiso 1 1 calc R U . . .
C10 C 0.1636(4) 0.4434(3) 0.3097(4) 0.0976(19) Uani 1 1 d . . . . .
H10A H 0.156188 0.464696 0.259648 0.146 Uiso 1 1 calc R U . . .
H10B H 0.123445 0.473269 0.340231 0.146 Uiso 1 1 calc R U . . .
H10C H 0.119181 0.398945 0.302179 0.146 Uiso 1 1 calc R U . . .
C8 C 0.5920(6) 0.3523(3) 0.5021(3) 0.0974(19) Uani 1 1 d . . . . .
H8A H 0.573248 0.303296 0.493815 0.146 Uiso 1 1 calc R U . . .
H8B H 0.580016 0.365964 0.551804 0.146 Uiso 1 1 calc R U . . .
H8C H 0.681989 0.361276 0.501736 0.146 Uiso 1 1 calc R U . . .
N1 N 0.451(3) 0.2758(6) 0.335(2) 0.040(3) Uani 0.48(3) 1 d D U P A 2
C25 C 0.444(2) 0.2205(7) 0.3556(16) 0.043(3) Uani 0.48(3) 1 d D U P A 2

loop_
_atom_site_aniso_label
_atom_site_aniso_U_11
_atom_site_aniso_U_22
_atom_site_aniso_U_33
_atom_site_aniso_U_23
_atom_site_aniso_U_13
_atom_site_aniso_U_12
Fe1 0.0335(3) 0.0385(3) 0.0328(3) -0.00282(19) 0.01174(19) -0.00188(18)
S1 0.0308(4) 0.0505(5) 0.0373(4) -0.0030(4) 0.0080(3) 0.0019(3)
P1 0.0810(9) 0.0532(6) 0.0893(9) 0.0077(6) 0.0367(7) -0.0107(6)
C26 0.037(6) 0.045(4) 0.042(4) -0.002(3) 0.022(4) -0.005(3)
F5 0.080(2) 0.084(2) 0.168(3) 0.020(2) 0.036(2) 0.0136(15)
N2 0.034(5) 0.048(2) 0.052(4) -0.004(2) 0.030(3) -0.001(3)
F3 0.136(3) 0.087(2) 0.125(3) -0.037(2) 0.019(2) -0.034(2)
F2 0.131(3) 0.098(2) 0.237(5) 0.024(3) 0.126(4) -0.017(2)
C2 0.057(2) 0.062(2) 0.050(2) -0.0248(19) 0.0207(18) -0.0159(19)
F1 0.274(6) 0.103(3) 0.064(2) 0.0096(19) 0.031(3) -0.019(3)
C1 0.073(3) 0.045(2) 0.047(2) -0.0102(17) 0.0208(19) 0.0077(19)
F4 0.179(4) 0.070(2) 0.200(4) 0.047(2) 0.084(3) -0.004(2)
C21 0.044(2) 0.069(2) 0.055(2) -0.022(2) 0.0144(17) -0.0145(18)
C3 0.078(3) 0.066(2) 0.0319(19) -0.0066(18) 0.0187(19) 0.010(2)
C5 0.050(2) 0.065(3) 0.064(3) -0.029(2) 0.0218(19) 0.0028(19)
C4 0.070(3) 0.061(2) 0.062(3) -0.020(2) 0.044(2) -0.013(2)
C6 0.136(5) 0.063(3) 0.076(3) -0.001(3) 0.041(3) 0.027(3)
C22 0.056(3) 0.108(4) 0.150(5) -0.054(4) 0.053(3) -0.032(3)
C7 0.080(3) 0.091(4) 0.091(4) -0.042(3) 0.024(3) -0.038(3)
C9 0.120(5) 0.092(4) 0.114(4) -0.020(3) 0.090(4) -0.026(3)
C10 0.056(3) 0.112(4) 0.122(5) -0.050(4) 0.020(3) 0.020(3)
C8 0.136(5) 0.107(4) 0.037(2) 0.003(3) 0.003(3) 0.019(4)
N1 0.035(6) 0.046(4) 0.043(4) -0.001(3) 0.020(4) -0.001(3)
C25 0.040(6) 0.051(4) 0.049(4) -0.003(3) 0.029(4) -0.005(3)

loop_
_atom_type_symbol
_atom_type_description
_atom_type_scat_dispersion_real
_atom_type_scat_dispersion_imag
_atom_type_scat_source
C C 0.0033 0.0016 'International Tables Vol C Tables 4.2.6.8 and 6.1.1.4'
H H 0.0000 0.0000 'International Tables Vol C Tables 4.2.6.8 and 6.1.1.4'
F F 0.0171 0.0103 'International Tables Vol C Tables 4.2.6.8 and 6.1.1.4'
Fe Fe 0.3463 0.8444 'International Tables Vol C Tables 4.2.6.8 and 6.1.1.4'
N N 0.0061 0.0033 'International Tables Vol C Tables 4.2.6.8 and 6.1.1.4'
P P 0.1023 0.0942 'International Tables Vol C Tables 4.2.6.8 and 6.1.1.4'
S S 0.1246 0.1234 'International Tables Vol C Tables 4.2.6.8 and 6.1.1.4'

loop_
_geom_angle_atom_site_label_1
_geom_angle_atom_site_label_2
_geom_angle_atom_site_label_3
_geom_angle
_geom_angle_site_symmetry_1
_geom_angle_site_symmetry_3
_geom_angle_publ_flag
S1 Fe1 Fe1 51.61(3) . 2_655 ?
S1 Fe1 Fe1 51.62(3) 2_655 2_655 ?
S1 Fe1 S1 102.94(3) 2_655 . ?
C26 Fe1 Fe1 96.2(12) . 2_655 ?
C26 Fe1 S1 88.4(11) . 2_655 ?
C26 Fe1 S1 93.6(12) . . ?
C26 Fe1 C2 130.5(12) . . ?
C26 Fe1 C1 152.1(12) . . ?
C26 Fe1 C3 93.5(12) . . ?
C26 Fe1 C5 118.5(11) . . ?
C26 Fe1 C4 88.5(12) . . ?
C2 Fe1 Fe1 119.38(10) . 2_655 ?
C2 Fe1 S1 135.00(12) . . ?
C2 Fe1 S1 88.58(10) . 2_655 ?
C2 Fe1 C1 38.24(15) . . ?
C2 Fe1 C5 63.62(15) . . ?
C1 Fe1 Fe1 111.13(10) . 2_655 ?
C1 Fe1 S1 112.61(12) . 2_655 ?
C1 Fe1 S1 98.91(11) . . ?
C3 Fe1 Fe1 151.60(13) . 2_655 ?
C3 Fe1 S1 102.25(13) . 2_655 ?
C3 Fe1 S1 153.97(12) . . ?
C3 Fe1 C2 39.47(16) . . ?
C3 Fe1 C1 65.03(15) . . ?
C3 Fe1 C5 64.66(16) . . ?
C3 Fe1 C4 39.76(17) . . ?
C5 Fe1 Fe1 130.75(13) . 2_655 ?
C5 Fe1 S1 90.00(12) . . ?
C5 Fe1 S1 149.59(11) . 2_655 ?
C5 Fe1 C1 37.36(15) . . ?
C4 Fe1 Fe1 166.44(14) . 2_655 ?
C4 Fe1 S1 141.52(14) . 2_655 ?
C4 Fe1 S1 115.54(14) . . ?
C4 Fe1 C2 65.11(15) . . ?
C4 Fe1 C1 63.58(15) . . ?
C4 Fe1 C5 37.51(16) . . ?
N1 Fe1 S1 92.9(11) . . ?
N1 Fe1 S1 94.0(9) . 2_655 ?
N1 Fe1 C2 130.0(11) . . ?
N1 Fe1 C1 147.3(10) . . ?
N1 Fe1 C3 91.8(11) . . ?
N1 Fe1 C5 113.0(10) . . ?
N1 Fe1 C4 83.8(11) . . ?
Fe1 S1 Fe1 76.77(3) 2_655 . ?
C21 S1 Fe1 114.70(14) . . ?
C21 S1 Fe1 112.67(12) . 2_655 ?
F5 P1 N2 85.1(5) . . ?
F5 P1 F2 175.7(2) . . ?
F5 P1 F1 91.4(3) . . ?
F5 P1 F4 92.0(2) . . ?
F5 P1 C25 94.1(8) . . ?
F3 P1 F5 89.3(2) . . ?
F3 P1 N2 88.1(6) . . ?
F3 P1 F2 88.9(3) . . ?
F3 P1 F1 176.6(2) . . ?
F3 P1 F4 91.2(2) . . ?
F3 P1 C25 90.8(9) . . ?
F2 P1 N2 91.0(5) . . ?
F2 P1 C25 82.1(8) . . ?
F1 P1 N2 88.7(6) . . ?
F1 P1 F2 90.1(3) . . ?
F1 P1 F4 92.0(2) . . ?
F1 P1 C25 85.8(9) . . ?
F4 P1 N2 177.0(6) . . ?
F4 P1 F2 92.0(2) . . ?
F4 P1 C25 173.6(8) . . ?
N2 C26 Fe1 171(3) . . ?
C26 N2 P1 172(2) . . ?
C1 C2 Fe1 71.9(2) . . ?
C1 C2 C3 107.0(3) . . ?
C1 C2 C7 127.5(4) . . ?
C3 C2 Fe1 67.4(2) . . ?
C3 C2 C7 125.3(4) . . ?
C7 C2 Fe1 130.0(3) . . ?
C2 C1 Fe1 69.8(2) . . ?
C2 C1 C6 126.8(4) . . ?
C5 C1 Fe1 70.9(2) . . ?
C5 C1 C2 108.2(4) . . ?
C5 C1 C6 124.1(4) . . ?
C6 C1 Fe1 133.6(3) . . ?
S1 C21 H21A 109.5 . . ?
S1 C21 H21B 109.5 . . ?
H21A C21 H21B 108.1 . . ?
C22 C21 S1 110.8(3) . . ?
C22 C21 H21A 109.5 . . ?
C22 C21 H21B 109.5 . . ?
C2 C3 Fe1 73.1(2) . . ?
C2 C3 C8 126.8(5) . . ?
C4 C3 Fe1 71.6(2) . . ?
C4 C3 C2 107.1(4) . . ?
C4 C3 C8 125.8(4) . . ?
C8 C3 Fe1 125.2(3) . . ?
C1 C5 Fe1 71.8(2) . . ?
C1 C5 C10 124.1(5) . . ?
C4 C5 Fe1 69.2(2) . . ?
C4 C5 C1 109.5(4) . . ?
C4 C5 C10 126.1(4) . . ?
C10 C5 Fe1 130.4(3) . . ?
C3 C4 Fe1 68.6(2) . . ?
C3 C4 C9 125.7(5) . . ?
C5 C4 Fe1 73.3(2) . . ?
C5 C4 C3 108.2(4) . . ?
C5 C4 C9 125.8(5) . . ?
C9 C4 Fe1 128.4(3) . . ?
C1 C6 H6A 109.5 . . ?
C1 C6 H6B 109.5 . . ?
C1 C6 H6C 109.5 . . ?
H6A C6 H6B 109.5 . . ?
H6A C6 H6C 109.5 . . ?
H6B C6 H6C 109.5 . . ?
C21 C22 H22A 109.5 . . ?
C21 C22 H22B 109.5 . . ?
C21 C22 H22C 109.5 . . ?
H22A C22 H22B 109.5 . . ?
H22A C22 H22C 109.5 . . ?
H22B C22 H22C 109.5 . . ?
C2 C7 H7A 109.5 . . ?
C2 C7 H7B 109.5 . . ?
C2 C7 H7C 109.5 . . ?
H7A C7 H7B 109.5 . . ?
H7A C7 H7C 109.5 . . ?
H7B C7 H7C 109.5 . . ?
C4 C9 H9A 109.5 . . ?
C4 C9 H9B 109.5 . . ?
C4 C9 H9C 109.5 . . ?
H9A C9 H9B 109.5 . . ?
H9A C9 H9C 109.5 . . ?
H9B C9 H9C 109.5 . . ?
C5 C10 H10A 109.5 . . ?
C5 C10 H10B 109.5 . . ?
C5 C10 H10C 109.5 . . ?
H10A C10 H10B 109.5 . . ?
H10A C10 H10C 109.5 . . ?
H10B C10 H10C 109.5 . . ?
C3 C8 H8A 109.5 . . ?
C3 C8 H8B 109.5 . . ?
C3 C8 H8C 109.5 . . ?
H8A C8 H8B 109.5 . . ?
H8A C8 H8C 109.5 . . ?
H8B C8 H8C 109.5 . . ?
C25 N1 Fe1 169(3) . . ?
N1 C25 P1 170.6(18) . . ?

loop_
_geom_bond_atom_site_label_1
_geom_bond_atom_site_label_2
_geom_bond_distance
_geom_bond_site_symmetry_2
_geom_bond_publ_flag
Fe1 Fe1 2.7596(11) 2_655 ?
Fe1 S1 2.2221(11) . ?
Fe1 S1 2.2219(11) 2_655 ?
Fe1 C26 1.906(10) . ?
Fe1 C2 2.157(3) . ?
Fe1 C1 2.185(4) . ?
Fe1 C3 2.081(4) . ?
Fe1 C5 2.174(4) . ?
Fe1 C4 2.121(4) . ?
Fe1 N1 1.899(9) . ?
S1 C21 1.841(4) . ?
P1 F5 1.570(3) . ?
P1 N2 1.857(8) . ?
P1 F3 1.545(4) . ?
P1 F2 1.595(4) . ?
P1 F1 1.576(4) . ?
P1 F4 1.580(3) . ?
P1 C25 1.856(10) . ?
C26 N2 1.133(9) . ?
C2 C1 1.423(6) . ?
C2 C3 1.433(6) . ?
C2 C7 1.491(6) . ?
C1 C5 1.396(6) . ?
C1 C6 1.497(6) . ?
C21 H21A 0.9700 . ?
C21 H21B 0.9700 . ?
C21 C22 1.502(5) . ?
C3 C4 1.429(6) . ?
C3 C8 1.503(6) . ?
C5 C4 1.382(6) . ?
C5 C10 1.521(6) . ?
C4 C9 1.502(6) . ?
C6 H6A 0.9600 . ?
C6 H6B 0.9600 . ?
C6 H6C 0.9600 . ?
C22 H22A 0.9600 . ?
C22 H22B 0.9600 . ?
C22 H22C 0.9600 . ?
C7 H7A 0.9600 . ?
C7 H7B 0.9600 . ?
C7 H7C 0.9600 . ?
C9 H9A 0.9600 . ?
C9 H9B 0.9600 . ?
C9 H9C 0.9600 . ?
C10 H10A 0.9600 . ?
C10 H10B 0.9600 . ?
C10 H10C 0.9600 . ?
C8 H8A 0.9600 . ?
C8 H8B 0.9600 . ?
C8 H8C 0.9600 . ?
N1 C25 1.129(10) . ?

loop_
_geom_torsion_atom_site_label_1
_geom_torsion_atom_site_label_2
_geom_torsion_atom_site_label_3
_geom_torsion_atom_site_label_4
_geom_torsion
_geom_torsion_site_symmetry_1
_geom_torsion_site_symmetry_2
_geom_torsion_site_symmetry_3
_geom_torsion_site_symmetry_4
_geom_torsion_publ_flag
Fe1 Fe1 N1 C25 167(11) 2_655 . . . ?
Fe1 S1 C21 C22 88.1(4) . . . . ?
Fe1 S1 C21 C22 173.5(3) 2_655 . . . ?
Fe1 C2 C1 C5 60.8(3) . . . . ?
Fe1 C2 C1 C6 -130.0(4) . . . . ?
Fe1 C2 C3 C4 -64.0(2) . . . . ?
Fe1 C2 C3 C8 121.7(4) . . . . ?
Fe1 C1 C5 C4 59.0(3) . . . . ?
Fe1 C1 C5 C10 -126.9(4) . . . . ?
Fe1 C3 C4 C5 -63.1(3) . . . . ?
Fe1 C3 C4 C9 122.7(4) . . . . ?
Fe1 C5 C4 C3 60.1(3) . . . . ?
Fe1 C5 C4 C9 -125.7(4) . . . . ?
S1 Fe1 N1 C25 -142(11) . . . . ?
S1 Fe1 N1 C25 115(11) 2_655 . . . ?
C2 Fe1 N1 C25 23(11) . . . . ?
C2 C1 C5 Fe1 -60.1(3) . . . . ?
C2 C1 C5 C4 -1.1(4) . . . . ?
C2 C1 C5 C10 172.9(4) . . . . ?
C2 C3 C4 Fe1 65.0(2) . . . . ?
C2 C3 C4 C5 1.9(4) . . . . ?
C2 C3 C4 C9 -172.3(4) . . . . ?
C1 Fe1 N1 C25 -30(12) . . . . ?
C1 C2 C3 Fe1 61.4(3) . . . . ?
C1 C2 C3 C4 -2.6(4) . . . . ?
C1 C2 C3 C8 -176.9(4) . . . . ?
C1 C5 C4 Fe1 -60.6(3) . . . . ?
C1 C5 C4 C3 -0.5(4) . . . . ?
C1 C5 C4 C9 173.7(4) . . . . ?
C3 Fe1 N1 C25 12(11) . . . . ?
C3 C2 C1 Fe1 -58.5(2) . . . . ?
C3 C2 C1 C5 2.3(4) . . . . ?
C3 C2 C1 C6 171.5(4) . . . . ?
C5 Fe1 N1 C25 -51(11) . . . . ?
C4 Fe1 N1 C25 -27(11) . . . . ?
C6 C1 C5 Fe1 130.3(4) . . . . ?
C6 C1 C5 C4 -170.7(4) . . . . ?
C6 C1 C5 C10 3.3(6) . . . . ?
C7 C2 C1 Fe1 127.0(4) . . . . ?
C7 C2 C1 C5 -172.2(4) . . . . ?
C7 C2 C1 C6 -3.0(6) . . . . ?
C7 C2 C3 Fe1 -123.9(4) . . . . ?
C7 C2 C3 C4 172.0(4) . . . . ?
C7 C2 C3 C8 -2.2(6) . . . . ?
C10 C5 C4 Fe1 125.5(4) . . . . ?
C10 C5 C4 C3 -174.4(4) . . . . ?
C10 C5 C4 C9 -0.2(6) . . . . ?
C8 C3 C4 Fe1 -120.6(4) . . . . ?
C8 C3 C4 C5 176.3(4) . . . . ?
C8 C3 C4 C9 2.1(6) . . . . ?

loop_
_smtbx_masks_void_nr
_smtbx_masks_void_average_x
_smtbx_masks_void_average_y
_smtbx_masks_void_average_z
_smtbx_masks_void_volume
_smtbx_masks_void_count_electrons
_smtbx_masks_void_content
1 0.000 0.167 0.250 14.1 0.0 ?
2 0.000 0.833 0.750 14.1 0.0 ?
3 0.500 0.333 0.750 14.1 0.0 ?
4 0.500 0.667 0.250 14.1 0.0 ?
